data_7032646
loop_
_publ_author_name
'Shen, Xu-Yu'
'Zhang, Long'
'Lin, Yue-Jian'
'Jin, Guo-Xin'

_publ_section_title
;
 Construction of iridium and rhodium cyclometalated macrocycles based on
 p-carborane and N,N'-donor bridging ligands.
;
_journal_issue 45
_journal_name_full 'Dalton transactions (Cambridge, England : 2003)'
_journal_page_first 17200
_journal_page_last 17208
_journal_paper_doi 10.1039/c4dt02495h
_journal_volume 43
_journal_year 2014
_chemical_formula_moiety 'C84 H108 B20 Ir4 N8 O8, 4(C F3 O3 S), 3(C H4 O), (C4 H10 O), 4(H2 O)'
_chemical_formula_sum 'C95 H138 B20 F12 Ir4 N8 O28 S4'
_chemical_formula_weight 3181.37
_chemical_name_systematic 3a
_chemical_properties_physical Air-sensitive
_space_group_crystal_system monoclinic
_space_group_IT_number 14
_space_group_name_Hall '-P 2ybc'
_space_group_name_H-M_alt 'P 1 21/c 1'
_symmetry_space_group_name_Hall '-P 2ybc'
_symmetry_space_group_name_H-M 'P 1 21/c 1'
_atom_sites_solution_hydrogens mixed
_audit_creation_method SHELXL-2013
_cell_angle_alpha 90
_cell_angle_beta 95.667(2)
_cell_angle_gamma 90
_cell_formula_units_Z 4
_cell_length_a 17.7262(18)
_cell_length_b 25.171(3)
_cell_length_c 27.215(3)
_cell_measurement_reflns_used 6273
_cell_measurement_temperature 173(2)
_cell_measurement_theta_max 23.40
_cell_measurement_theta_min 2.40
_cell_volume 12084(2)
_computing_cell_refinement 'Bruker SAINT'
_computing_data_collection 'Bruker APEX2'
_computing_data_reduction 'Bruker SAINT'
_computing_molecular_graphics 'Bruker SHELXTL'
_computing_publication_material 'Bruker SHELXTL'
_computing_structure_refinement 'SHELXL-2013 (Sheldrick, 2013)'
_computing_structure_solution 'SHELXS-97 (Sheldrick, 2008)'
_diffrn_ambient_temperature 173(2)
_diffrn_measured_fraction_theta_full 0.972
_diffrn_measured_fraction_theta_max 0.998
_diffrn_measurement_device_type 'Bruker APEX-II CCD'
_diffrn_measurement_method '\f and \w scans'
_diffrn_radiation_type MoK\a
_diffrn_radiation_wavelength 0.71073
_diffrn_reflns_av_R_equivalents 0.1155
_diffrn_reflns_av_unetI/netI 0.1425
_diffrn_reflns_Laue_measured_fraction_full 0.972
_diffrn_reflns_Laue_measured_fraction_max 0.998
_diffrn_reflns_limit_h_max 21
_diffrn_reflns_limit_h_min -17
_diffrn_reflns_limit_k_max 29
_diffrn_reflns_limit_k_min -29
_diffrn_reflns_limit_l_max 32
_diffrn_reflns_limit_l_min -32
_diffrn_reflns_number 72543
_diffrn_reflns_point_group_measured_fraction_full 0.972
_diffrn_reflns_point_group_measured_fraction_max 0.998
_diffrn_reflns_theta_full 25.242
_diffrn_reflns_theta_max 25.010
_diffrn_reflns_theta_min 1.154
_exptl_absorpt_coefficient_mu 4.552
_exptl_absorpt_correction_T_max 0.746
_exptl_absorpt_correction_T_min 0.493
_exptl_absorpt_correction_type multi-scan
_exptl_absorpt_process_details sadabs
_exptl_crystal_colour red
_exptl_crystal_density_diffrn 1.749
_exptl_crystal_description sheet
_exptl_crystal_F_000 6272
_exptl_crystal_size_max 0.220
_exptl_crystal_size_mid 0.140
_exptl_crystal_size_min 0.040
_platon_squeeze_details
; 
 In asymmetric unit of this data, there were disordered 
 solvents (three methanol and one diethyl ether molecules) 
 which could not be restrained properly. Therefore, SQUEEZE 
 algorithm were used to omit them. 
;
_refine_diff_density_max 2.062
_refine_diff_density_min -1.073
_refine_diff_density_rms 0.212
_refine_ls_extinction_method none
_refine_ls_goodness_of_fit_ref 0.911
_refine_ls_hydrogen_treatment constr
_refine_ls_matrix_type full
_refine_ls_number_parameters 1495
_refine_ls_number_reflns 21257
_refine_ls_number_restraints 192
_refine_ls_restrained_S_all 0.920
_refine_ls_R_factor_all 0.1265
_refine_ls_R_factor_gt 0.0633
_refine_ls_shift/su_max 0.002
_refine_ls_shift/su_mean 0.000
_refine_ls_structure_factor_coef Fsqd
_refine_ls_weighting_details
; 
 w=1/[\s^2^(Fo^2^)+(0.0876P)^2^] 
 where P=(Fo^2^+2Fc^2^)/3 
;
_refine_ls_weighting_scheme calc
_refine_ls_wR_factor_gt 0.1457
_refine_ls_wR_factor_ref 0.1705
_reflns_Friedel_coverage 0.000
_reflns_number_gt 11100
_reflns_number_total 21257
_reflns_threshold_expression 'I > 2\s(I)'
_cod_data_source_file c4dt02495h1.cif
_cod_data_source_block 3a
_cod_depositor_comments 'Adding full bibliography for 7032645--7032650.cif.'
_cod_original_cell_volume 12083(2)
_cod_database_code 7032646
_shelx_space_group_comment
; 
The symmetry employed for this shelxl refinement is uniquely defined 
by the following loop, which should always be used as a source of 
symmetry information in preference to the above space-group names. 
They are only intended as comments. 
;
_shelx_estimated_absorpt_t_min 0.434
_shelx_estimated_absorpt_t_max 0.839
_shelxl_version_number 2013-2

loop_
_space_group_symop_operation_xyz
'x, y, z'
'-x, y+1/2, -z+1/2'
'-x, -y, -z'
'x, -y-1/2, z-1/2'

loop_
_atom_site_label
_atom_site_type_symbol
_atom_site_fract_x
_atom_site_fract_y
_atom_site_fract_z
_atom_site_U_iso_or_equiv
_atom_site_adp_type
_atom_site_occupancy
_atom_site_site_symmetry_order
_atom_site_calc_flag
_atom_site_refinement_flags_posn
_atom_site_refinement_flags_adp
_atom_site_refinement_flags_occupancy
_atom_site_disorder_assembly
_atom_site_disorder_group
Ir1 Ir 0.68545(3) 0.43998(2) 0.64256(2) 0.03480(14) Uani 1 1 d . . . . .
Ir2 Ir 0.70340(3) 0.18662(2) 0.83157(2) 0.03313(14) Uani 1 1 d . . . . .
Ir3 Ir 1.19944(3) 0.16123(2) 0.66075(2) 0.04377(16) Uani 1 1 d . . . . .
Ir4 Ir 1.22924(3) 0.44225(2) 0.82348(2) 0.03988(16) Uani 1 1 d . . . . .
N1 N 0.6162(6) 0.3742(4) 0.6517(4) 0.036(3) Uani 1 1 d . . . . .
N2 N 0.6323(6) 0.4250(4) 0.5719(4) 0.039(3) Uani 1 1 d . . . . .
N3 N 0.6400(6) 0.2570(4) 0.8280(4) 0.037(3) Uani 1 1 d . . . . .
N4 N 0.6801(5) 0.1992(4) 0.9043(4) 0.032(2) Uani 1 1 d . . . . .
N5 N 1.2600(5) 0.2324(4) 0.6611(4) 0.033(3) Uani 1 1 d . . . . .
N6 N 1.2193(7) 0.1723(5) 0.5854(4) 0.051(3) Uani 1 1 d . . . . .
N7 N 1.2936(5) 0.3722(4) 0.8244(4) 0.032(3) Uani 1 1 d . . . . .
N8 N 1.2833(6) 0.4376(4) 0.8944(5) 0.048(3) Uani 1 1 d . . . . .
O1 O 0.7640(5) 0.3790(3) 0.6306(3) 0.043(2) Uani 1 1 d . . . . .
O2 O 0.8246(6) 0.4217(5) 0.5755(4) 0.082(4) Uani 1 1 d . . . . .
O3 O 1.1105(4) 0.2160(3) 0.6445(3) 0.037(2) Uani 1 1 d . . . . .
O4 O 1.0322(5) 0.1609(4) 0.5995(4) 0.066(3) Uani 1 1 d . . . . .
O5 O 0.7911(5) 0.2413(3) 0.8474(3) 0.042(2) Uani 1 1 d . . . . .
O6 O 0.8631(6) 0.1901(4) 0.9008(4) 0.058(3) Uani 1 1 d . . . . .
O7 O 1.1471(5) 0.3895(3) 0.8450(3) 0.042(2) Uani 1 1 d . . . . .
O8 O 1.0921(6) 0.4431(4) 0.8957(4) 0.069(3) Uani 1 1 d . . . . .
O9 O 0.5633(9) 0.5530(6) 0.4038(7) 0.145(7) Uani 1 1 d . . . . .
O10 O 0.6170(14) 0.6205(8) 0.3598(9) 0.222(11) Uani 1 1 d . U . . .
O11 O 0.6834(12) 0.5396(7) 0.3842(9) 0.208(10) Uani 1 1 d . U . . .
O12 O 0.4588(12) 0.6090(8) 0.0946(8) 0.229(11) Uani 1 1 d D U . . .
O13 O 0.3860(9) 0.5823(7) 0.1531(8) 0.182(9) Uani 1 1 d D U . . .
O14 O 0.5245(9) 0.5945(8) 0.1665(7) 0.181(9) Uani 1 1 d D U . . .
O18 O 0.5384(11) 0.7843(10) 0.3488(7) 0.206(11) Uani 1 1 d . . . . .
O19 O 0.5344(12) 0.7510(7) 0.4379(7) 0.178(9) Uani 1 1 d . . . . .
O20 O 0.4156(10) 0.7710(9) 0.3910(10) 0.229(12) Uani 1 1 d . . . . .
B1 B 0.8409(8) 0.2774(7) 0.6006(6) 0.041(4) Uani 1 1 d . . . . .
H1 H 0.7799 0.2661 0.5924 0.050 Uiso 1 1 d R U . . .
B2 B 0.8797(9) 0.3014(7) 0.6604(6) 0.049(5) Uani 1 1 d . . . . .
H2 H 0.8446 0.3057 0.6922 0.058 Uiso 1 1 d R U . . .
B3 B 0.9522(11) 0.3470(7) 0.6486(8) 0.069(6) Uani 1 1 d . U . . .
H3 H 0.9634 0.3817 0.6741 0.082 Uiso 1 1 d R U . . .
B4 B 0.9600(9) 0.3493(8) 0.5848(7) 0.062(6) Uani 1 1 d . . . . .
H4 H 0.9770 0.3869 0.5669 0.075 Uiso 1 1 d R U . . .
B5 B 0.8898(9) 0.3094(8) 0.5556(6) 0.061(6) Uani 1 1 d . . . . .
H5 H 0.8595 0.3195 0.5187 0.074 Uiso 1 1 d R U . . .
B6 B 0.9128(12) 0.2439(7) 0.5738(7) 0.070(6) Uani 1 1 d . . . . .
H6 H 0.9002 0.2087 0.5491 0.084 Uiso 1 1 d R U . . .
B7 B 0.9059(10) 0.2384(8) 0.6353(7) 0.062(5) Uani 1 1 d . . . . .
H7 H 0.8888 0.2000 0.6518 0.074 Uiso 1 1 d R U . . .
B8 B 0.9754(12) 0.2834(7) 0.6683(6) 0.065(6) Uani 1 1 d . . . . .
H8 H 1.0043 0.2754 0.7060 0.078 Uiso 1 1 d R U . . .
B9 B 1.0252(9) 0.3117(6) 0.6219(7) 0.054(5) Uani 1 1 d . . . . .
H9 H 1.0868 0.3225 0.6274 0.065 Uiso 1 1 d R U . . .
B10 B 0.9881(11) 0.2897(7) 0.5639(7) 0.059(5) Uani 1 1 d . . . . .
H10 H 1.0255 0.2861 0.5332 0.071 Uiso 1 1 d R U . . .
B11 B 0.9893(9) 0.2676(7) 0.9136(7) 0.059(5) Uani 1 1 d . . . . .
H11 H 1.0002 0.2337 0.9400 0.071 Uiso 1 1 d R U . . .
B12 B 0.9196(10) 0.3175(7) 0.9211(6) 0.053(5) Uani 1 1 d . . . . .
H12 H 0.8848 0.3178 0.9532 0.064 Uiso 1 1 d R U . . .
B13 B 0.8814(8) 0.3383(6) 0.8637(7) 0.047(4) Uani 1 1 d . . . . .
H13 H 0.8208 0.3515 0.8594 0.056 Uiso 1 1 d R U . . .
B14 B 0.9232(10) 0.3017(7) 0.8174(6) 0.054(5) Uani 1 1 d . . . . .
H14 H 0.8909 0.2921 0.7810 0.065 Uiso 1 1 d R U . . .
B15 B 0.9902(8) 0.2570(8) 0.8485(7) 0.059(6) Uani 1 1 d . . . . .
H15 H 1.0022 0.2168 0.8333 0.071 Uiso 1 1 d R U . . .
B16 B 1.0607(9) 0.2956(6) 0.8848(8) 0.058(6) Uani 1 1 d . . . . .
H16 H 1.1203 0.2812 0.8936 0.070 Uiso 1 1 d R U . . .
B17 B 1.0181(11) 0.3337(8) 0.9265(6) 0.059(5) Uani 1 1 d . . . . .
H17 H 1.0516 0.3449 0.9620 0.071 Uiso 1 1 d R U . . .
B18 B 0.9514(10) 0.3748(8) 0.8964(7) 0.063(6) Uani 1 1 d . . . . .
H18 H 0.9383 0.4143 0.9124 0.075 Uiso 1 1 d R U . . .
B19 B 0.9544(9) 0.3683(8) 0.8317(7) 0.059(5) Uani 1 1 d . . . . .
H19 H 0.9455 0.4029 0.8059 0.071 Uiso 1 1 d R U . . .
B20 B 1.0205(10) 0.3179(7) 0.8230(7) 0.059(5) Uani 1 1 d . . . . .
H20 H 1.0532 0.3182 0.7899 0.071 Uiso 1 1 d R U . . .
S1 S 0.6282(3) 0.5783(2) 0.39043(19) 0.0754(14) Uani 1 1 d D . . . .
S2 S 0.4604(3) 0.5751(2) 0.14130(18) 0.0731(13) Uani 1 1 d D . . . .
S4 S 0.5042(4) 0.7838(3) 0.3947(4) 0.155(3) Uani 1 1 d D . . . .
F1 F 0.6800(15) 0.5702(10) 0.4763(8) 0.300(13) Uani 1 1 d D U . . .
F2 F 0.7422(9) 0.6264(7) 0.4371(8) 0.223(9) Uani 1 1 d D . . . .
F3 F 0.6246(14) 0.6525(8) 0.4469(9) 0.266(12) Uani 1 1 d D . . . .
F4 F 0.4099(9) 0.5044(7) 0.0815(5) 0.177(7) Uani 1 1 d D . . . .
F5 F 0.5306(9) 0.5122(5) 0.0908(7) 0.168(7) Uani 1 1 d D . . . .
F6 F 0.4731(11) 0.4881(10) 0.1569(9) 0.260(11) Uani 1 1 d D U . . .
S3 S 0.4370(4) 0.2942(4) 0.3700(4) 0.059(2) Uani 0.722(18) 1 d D . P A 1
O15 O 0.4967(9) 0.3233(6) 0.3960(8) 0.070(5) Uani 0.722(18) 1 d D U P A 1
O16 O 0.4535(10) 0.2406(6) 0.3617(11) 0.107(9) Uani 0.722(18) 1 d D . P A 1
O17 O 0.3972(14) 0.3224(10) 0.3313(8) 0.154(12) Uani 0.722(18) 1 d D . P A 1
C87 C 0.3610(15) 0.2876(8) 0.4059(9) 0.075(8) Uani 0.722(18) 1 d D . P A 1
F7 F 0.3013(10) 0.2625(11) 0.3815(17) 0.100(6) Uani 0.722(18) 1 d D . P A 1
F8 F 0.3867(16) 0.2644(12) 0.4495(8) 0.198(13) Uani 0.722(18) 1 d D . P A 1
F9 F 0.3378(15) 0.3366(8) 0.4194(13) 0.166(11) Uani 0.722(18) 1 d D U P A 1
S3' S 0.4260(12) 0.2761(8) 0.3774(9) 0.059(2) Uani 0.278(18) 1 d D . P A 2
O15' O 0.468(3) 0.3226(11) 0.3911(19) 0.070(5) Uani 0.278(18) 1 d D . P A 2
O16' O 0.442(2) 0.2311(10) 0.4084(13) 0.056(12) Uani 0.278(18) 1 d D U P A 2
O17' O 0.418(3) 0.2647(17) 0.3260(9) 0.076(15) Uani 0.278(18) 1 d D U P A 2
C87' C 0.342(2) 0.3060(16) 0.3977(13) 0.075(8) Uani 0.278(18) 1 d D . P A 2
F7' F 0.283(2) 0.272(3) 0.389(5) 0.100(6) Uani 0.278(18) 1 d D . P A 2
F8' F 0.3221(16) 0.3489(9) 0.3680(13) 0.059(11) Uani 0.278(18) 1 d D U P A 2
F9' F 0.353(3) 0.311(2) 0.4481(14) 0.096(16) Uani 0.278(18) 1 d D U P A 2
F10 F 0.4651(11) 0.8770(6) 0.3771(7) 0.213(8) Uani 1 1 d D U . . .
F11 F 0.4703(12) 0.8470(8) 0.4575(6) 0.246(10) Uani 1 1 d D U . . .
F12 F 0.5881(9) 0.8565(8) 0.4188(9) 0.257(10) Uani 1 1 d D U . . .
C1 C 0.8756(6) 0.3398(5) 0.6082(5) 0.037(3) Uani 1 1 d . . . . .
C2 C 0.9935(7) 0.2482(5) 0.6155(5) 0.040(3) Uani 1 1 d . . . . .
C3 C 0.8158(8) 0.3838(5) 0.6030(5) 0.042(3) Uani 1 1 d . . . . .
C4 C 1.0480(8) 0.2032(5) 0.6191(5) 0.040(3) Uani 1 1 d . . . . .
C5 C 0.9087(6) 0.2734(5) 0.8748(4) 0.031(3) Uani 1 1 d . . . . .
C6 C 1.0339(7) 0.3608(5) 0.8729(5) 0.039(3) Uani 1 1 d . . . . .
C7 C 0.8494(8) 0.2303(6) 0.8772(5) 0.043(4) Uani 1 1 d . . . . .
C8 C 1.0954(7) 0.4024(6) 0.8707(5) 0.042(3) Uani 1 1 d . . . . .
C9 C 0.6173(8) 0.3462(5) 0.6969(5) 0.041(3) Uani 1 1 d . . . . .
C10 C 0.6883(7) 0.3315(5) 0.7197(5) 0.046(4) Uani 1 1 d . . . . .
H10A H 0.7327 0.3407 0.7047 0.055 Uiso 1 1 calc R U . . .
C11 C 0.6944(7) 0.3039(5) 0.7638(6) 0.050(4) Uani 1 1 d . . . . .
H11A H 0.7427 0.2961 0.7805 0.060 Uiso 1 1 calc R U . . .
C12 C 0.6303(7) 0.2883(5) 0.7824(5) 0.036(3) Uani 1 1 d . . . . .
C13 C 0.5596(7) 0.3015(5) 0.7613(4) 0.032(3) Uani 1 1 d . . . . .
H13A H 0.5156 0.2913 0.7762 0.039 Uiso 1 1 calc R U . . .
C14 C 0.5534(7) 0.3298(5) 0.7182(5) 0.037(3) Uani 1 1 d . . . . .
H14A H 0.5046 0.3384 0.7026 0.044 Uiso 1 1 calc R U . . .
C15 C 0.5713(7) 0.3586(6) 0.6136(6) 0.045(4) Uani 1 1 d . . . . .
H15A H 0.5358 0.3306 0.6156 0.054 Uiso 1 1 calc R U . . .
C16 C 0.5786(8) 0.3857(6) 0.5697(5) 0.043(4) Uani 1 1 d . . . . .
C17 C 0.5352(9) 0.3754(7) 0.5234(6) 0.067(5) Uani 1 1 d . . . . .
H17A H 0.4972 0.3487 0.5201 0.080 Uiso 1 1 calc R U . . .
C18 C 0.5522(13) 0.4073(8) 0.4822(6) 0.091(7) Uani 1 1 d . . . . .
H18A H 0.5274 0.3998 0.4504 0.109 Uiso 1 1 calc R U . . .
C19 C 0.6007(12) 0.4462(7) 0.4874(6) 0.076(6) Uani 1 1 d . . . . .
H19A H 0.6070 0.4693 0.4605 0.091 Uiso 1 1 calc R U . . .
C20 C 0.6418(11) 0.4532(6) 0.5312(6) 0.071(5) Uani 1 1 d . . . . .
H20A H 0.6801 0.4797 0.5333 0.085 Uiso 1 1 calc R U . . .
C21 C 0.6142(8) 0.2739(5) 0.8677(5) 0.043(4) Uani 1 1 d . . . . .
H21 H 0.5821 0.3040 0.8684 0.052 Uiso 1 1 calc R U . . .
C22 C 0.6378(8) 0.2438(5) 0.9100(5) 0.044(4) Uani 1 1 d . . . . .
C23 C 0.6164(10) 0.2576(6) 0.9571(6) 0.060(4) Uani 1 1 d . . . . .
H23 H 0.5818 0.2858 0.9610 0.072 Uiso 1 1 calc R U . . .
C24 C 0.6480(8) 0.2282(7) 0.9979(6) 0.059(4) Uani 1 1 d . . . . .
H24 H 0.6386 0.2386 1.0303 0.071 Uiso 1 1 calc R U . . .
C25 C 0.6920(9) 0.1847(6) 0.9914(5) 0.053(4) Uani 1 1 d . . . . .
H25 H 0.7100 0.1631 1.0187 0.063 Uiso 1 1 calc R U . . .
C26 C 0.7095(8) 0.1730(6) 0.9452(6) 0.055(4) Uani 1 1 d . . . . .
H26 H 0.7442 0.1449 0.9414 0.065 Uiso 1 1 calc R U . . .
C27 C 1.2723(6) 0.2667(5) 0.7043(4) 0.031(3) Uani 1 1 d . . . . .
C28 C 1.3431(7) 0.2865(5) 0.7201(5) 0.038(3) Uani 1 1 d . . . . .
H28 H 1.3860 0.2758 0.7042 0.046 Uiso 1 1 calc R U . . .
C29 C 1.3521(7) 0.3224(5) 0.7597(5) 0.044(4) Uani 1 1 d . . . . .
H29 H 1.4004 0.3368 0.7705 0.053 Uiso 1 1 calc R U . . .
C30 C 1.2886(7) 0.3361(5) 0.7824(5) 0.035(3) Uani 1 1 d . . . . .
C31 C 1.2192(7) 0.3152(5) 0.7657(6) 0.052(4) Uani 1 1 d . . . . .
H31 H 1.1759 0.3260 0.7811 0.062 Uiso 1 1 calc R U . . .
C32 C 1.2105(8) 0.2807(6) 0.7290(6) 0.055(4) Uani 1 1 d . . . . .
H32 H 1.1622 0.2656 0.7196 0.066 Uiso 1 1 calc R U . . .
C33 C 1.2842(9) 0.2491(6) 0.6206(5) 0.053(4) Uani 1 1 d . . . . .
H33 H 1.3140 0.2803 0.6192 0.064 Uiso 1 1 calc R U . . .
C34 C 1.2621(7) 0.2163(6) 0.5764(6) 0.048(4) Uani 1 1 d . . . . .
C35 C 1.2788(10) 0.2286(7) 0.5318(6) 0.073(5) Uani 1 1 d . . . . .
H35 H 1.3071 0.2597 0.5263 0.087 Uiso 1 1 calc R U . . .
C36 C 1.2543(10) 0.1956(9) 0.4935(7) 0.089(6) Uani 1 1 d . . . . .
H36 H 1.2681 0.2019 0.4611 0.107 Uiso 1 1 calc R U . . .
C37 C 1.2083(9) 0.1524(8) 0.5033(7) 0.072(5) Uani 1 1 d . . . . .
H37 H 1.1884 0.1305 0.4767 0.086 Uiso 1 1 calc R U . . .
C38 C 1.1917(7) 0.1410(6) 0.5480(6) 0.050(4) Uani 1 1 d . . . . .
H38 H 1.1609 0.1113 0.5537 0.060 Uiso 1 1 calc R U . . .
C39 C 1.3408(7) 0.3630(5) 0.8608(5) 0.033(3) Uani 1 1 d . . . . .
H39 H 1.3774 0.3354 0.8606 0.040 Uiso 1 1 calc R U . . .
C40 C 1.3361(7) 0.3975(5) 0.9034(5) 0.037(3) Uani 1 1 d . . . . .
C41 C 1.3780(9) 0.3913(6) 0.9490(6) 0.063(5) Uani 1 1 d . . . . .
H41 H 1.4129 0.3628 0.9546 0.075 Uiso 1 1 calc R U . . .
C42 C 1.3682(10) 0.4268(7) 0.9851(6) 0.070(5) Uani 1 1 d . . . . .
H42 H 1.3977 0.4243 1.0161 0.084 Uiso 1 1 calc R U . . .
C43 C 1.3148(12) 0.4669(7) 0.9765(7) 0.083(7) Uani 1 1 d . . . . .
H43 H 1.3069 0.4923 1.0013 0.100 Uiso 1 1 calc R U . . .
C44 C 1.2732(8) 0.4691(6) 0.9305(6) 0.050(4) Uani 1 1 d . . . . .
H44 H 1.2349 0.4954 0.9254 0.060 Uiso 1 1 calc R U . . .
C45 C 0.6392(8) 0.4933(5) 0.6911(5) 0.046(4) Uani 1 1 d . . . . .
C46 C 0.7128(8) 0.4748(6) 0.7146(5) 0.050(4) Uani 1 1 d . . . . .
C47 C 0.7652(8) 0.4930(5) 0.6828(5) 0.046(4) Uani 1 1 d . . . . .
C48 C 0.7292(8) 0.5198(5) 0.6425(6) 0.048(4) Uani 1 1 d . . . . .
C49 C 0.6482(8) 0.5211(5) 0.6468(5) 0.046(4) Uani 1 1 d . . . . .
C50 C 0.5653(8) 0.4829(6) 0.7145(7) 0.070(5) Uani 1 1 d . . . . .
H50A H 0.5584 0.5103 0.7392 0.105 Uiso 1 1 calc R U . . .
H50B H 0.5679 0.4479 0.7304 0.105 Uiso 1 1 calc R U . . .
H50C H 0.5225 0.4837 0.6888 0.105 Uiso 1 1 calc R U . . .
C51 C 0.7329(10) 0.4515(7) 0.7656(7) 0.084(6) Uani 1 1 d . . . . .
H51A H 0.7718 0.4240 0.7639 0.126 Uiso 1 1 calc R U . . .
H51B H 0.6875 0.4357 0.7775 0.126 Uiso 1 1 calc R U . . .
H51C H 0.7524 0.4797 0.7883 0.126 Uiso 1 1 calc R U . . .
C52 C 0.8522(9) 0.4856(7) 0.6897(7) 0.083(6) Uani 1 1 d . . . . .
H52A H 0.8704 0.4759 0.6581 0.125 Uiso 1 1 calc R U . . .
H52B H 0.8651 0.4573 0.7139 0.125 Uiso 1 1 calc R U . . .
H52C H 0.8763 0.5188 0.7016 0.125 Uiso 1 1 calc R U . . .
C53 C 0.7642(10) 0.5492(6) 0.6014(6) 0.074(5) Uani 1 1 d . . . . .
H53A H 0.7928 0.5799 0.6152 0.111 Uiso 1 1 calc R U . . .
H53B H 0.7239 0.5613 0.5766 0.111 Uiso 1 1 calc R U . . .
H53C H 0.7983 0.5253 0.5857 0.111 Uiso 1 1 calc R U . . .
C54 C 0.5844(9) 0.5442(5) 0.6145(6) 0.059(4) Uani 1 1 d . . . . .
H54A H 0.5373 0.5258 0.6202 0.088 Uiso 1 1 calc R U . . .
H54B H 0.5940 0.5401 0.5799 0.088 Uiso 1 1 calc R U . . .
H54C H 0.5796 0.5821 0.6221 0.088 Uiso 1 1 calc R U . . .
C55 C 0.7067(8) 0.1573(5) 0.7564(5) 0.044(4) Uani 1 1 d . . . . .
C56 C 0.7659(7) 0.1339(5) 0.7885(5) 0.038(3) Uani 1 1 d . . . . .
C57 C 0.7379(8) 0.1052(5) 0.8243(6) 0.047(4) Uani 1 1 d . . . . .
C58 C 0.6557(7) 0.1089(5) 0.8189(5) 0.041(3) Uani 1 1 d . . . . .
C59 C 0.6378(8) 0.1405(5) 0.7772(5) 0.039(3) Uani 1 1 d . . . . .
C60 C 0.7185(11) 0.1879(7) 0.7109(6) 0.085(6) Uani 1 1 d . . . . .
H60A H 0.7597 0.2135 0.7184 0.128 Uiso 1 1 calc R U . . .
H60B H 0.6718 0.2069 0.6995 0.128 Uiso 1 1 calc R U . . .
H60C H 0.7319 0.1635 0.6851 0.128 Uiso 1 1 calc R U . . .
C61 C 0.8484(9) 0.1387(7) 0.7809(7) 0.094(7) Uani 1 1 d . . . . .
H61A H 0.8783 0.1158 0.8045 0.141 Uiso 1 1 calc R U . . .
H61B H 0.8647 0.1757 0.7860 0.141 Uiso 1 1 calc R U . . .
H61C H 0.8561 0.1278 0.7472 0.141 Uiso 1 1 calc R U . . .
C62 C 0.7834(12) 0.0695(6) 0.8642(8) 0.104(7) Uani 1 1 d . U . . .
H62A H 0.8003 0.0372 0.8485 0.155 Uiso 1 1 calc R U . . .
H62B H 0.7506 0.0600 0.8898 0.155 Uiso 1 1 calc R U . . .
H62C H 0.8276 0.0892 0.8791 0.155 Uiso 1 1 calc R U . . .
C63 C 0.5993(9) 0.0831(6) 0.8500(7) 0.076(5) Uani 1 1 d . U . . .
H63A H 0.5621 0.1096 0.8583 0.114 Uiso 1 1 calc R U . . .
H63B H 0.6262 0.0689 0.8804 0.114 Uiso 1 1 calc R U . . .
H63C H 0.5732 0.0541 0.8312 0.114 Uiso 1 1 calc R U . . .
C64 C 0.5609(10) 0.1535(7) 0.7560(6) 0.080(6) Uani 1 1 d . U . . .
H64A H 0.5351 0.1210 0.7438 0.120 Uiso 1 1 calc R U . . .
H64B H 0.5634 0.1785 0.7286 0.120 Uiso 1 1 calc R U . . .
H64C H 0.5329 0.1697 0.7815 0.120 Uiso 1 1 calc R U . . .
C65 C 1.1425(9) 0.1115(6) 0.7121(7) 0.067(5) Uani 1 1 d . . . . .
C66 C 1.1629(9) 0.0817(7) 0.6722(7) 0.068(5) Uani 1 1 d . U . . .
C67 C 1.2431(9) 0.0817(6) 0.6693(6) 0.053(4) Uani 1 1 d . . . . .
C68 C 1.2734(11) 0.1152(8) 0.7116(8) 0.092(7) Uani 1 1 d . . . . .
C69 C 1.2104(10) 0.1346(6) 0.7376(5) 0.054(4) Uani 1 1 d . . . . .
C70 C 1.0641(10) 0.1232(8) 0.7267(7) 0.092(7) Uani 1 1 d . . . . .
H70A H 1.0261 0.1106 0.7008 0.138 Uiso 1 1 calc R U . . .
H70B H 1.0584 0.1616 0.7309 0.138 Uiso 1 1 calc R U . . .
H70C H 1.0572 0.1052 0.7578 0.138 Uiso 1 1 calc R U . . .
C71 C 1.1106(11) 0.0440(7) 0.6398(8) 0.100(7) Uani 1 1 d . . . . .
H71A H 1.1142 0.0081 0.6538 0.151 Uiso 1 1 calc R U . . .
H71B H 1.1261 0.0434 0.6063 0.151 Uiso 1 1 calc R U . . .
H71C H 1.0581 0.0565 0.6389 0.151 Uiso 1 1 calc R U . . .
C72 C 1.2918(14) 0.0565(8) 0.6340(9) 0.128(9) Uani 1 1 d . U . . .
H72A H 1.3093 0.0218 0.6469 0.192 Uiso 1 1 calc R U . . .
H72B H 1.3357 0.0793 0.6303 0.192 Uiso 1 1 calc R U . . .
H72C H 1.2624 0.0519 0.6019 0.192 Uiso 1 1 calc R U . . .
C73 C 1.3526(11) 0.1293(9) 0.7287(8) 0.113(8) Uani 1 1 d . . . . .
H73A H 1.3533 0.1624 0.7478 0.169 Uiso 1 1 calc R U . . .
H73B H 1.3813 0.1342 0.7001 0.169 Uiso 1 1 calc R U . . .
H73C H 1.3756 0.1008 0.7495 0.169 Uiso 1 1 calc R U . . .
C74 C 1.2124(13) 0.1635(8) 0.7834(7) 0.108(7) Uani 1 1 d . . . . .
H74A H 1.2625 0.1796 0.7909 0.162 Uiso 1 1 calc R U . . .
H74B H 1.2022 0.1391 0.8101 0.162 Uiso 1 1 calc R U . . .
H74C H 1.1737 0.1915 0.7804 0.162 Uiso 1 1 calc R U . . .
C75 C 1.1886(10) 0.5230(5) 0.8133(7) 0.065(5) Uani 1 1 d . . . . .
C76 C 1.2685(9) 0.5195(6) 0.8048(7) 0.064(5) Uani 1 1 d . . . . .
C77 C 1.2802(8) 0.4850(6) 0.7640(6) 0.052(4) Uani 1 1 d . . . . .
C78 C 1.2029(9) 0.4672(6) 0.7470(5) 0.056(4) Uani 1 1 d . . . . .
C79 C 1.1494(9) 0.4900(6) 0.7729(8) 0.071(5) Uani 1 1 d . . . . .
C80 C 1.1557(12) 0.5571(6) 0.8479(8) 0.099(7) Uani 1 1 d . U . . .
H80A H 1.1485 0.5927 0.8338 0.149 Uiso 1 1 calc R U . . .
H80B H 1.1896 0.5590 0.8786 0.149 Uiso 1 1 calc R U . . .
H80C H 1.1065 0.5426 0.8550 0.149 Uiso 1 1 calc R U . . .
C81 C 1.3287(11) 0.5505(6) 0.8355(7) 0.088(6) Uani 1 1 d . U . . .
H81A H 1.3478 0.5788 0.8154 0.132 Uiso 1 1 calc R U . . .
H81B H 1.3704 0.5266 0.8471 0.132 Uiso 1 1 calc R U . . .
H81C H 1.3069 0.5661 0.8639 0.132 Uiso 1 1 calc R U . . .
C82 C 1.3523(9) 0.4714(7) 0.7458(7) 0.081(6) Uani 1 1 d . . . . .
H82A H 1.3682 0.5004 0.7250 0.122 Uiso 1 1 calc R U . . .
H82B H 1.3465 0.4387 0.7263 0.122 Uiso 1 1 calc R U . . .
H82C H 1.3907 0.4661 0.7738 0.122 Uiso 1 1 calc R U . . .
C83 C 1.1828(11) 0.4303(8) 0.7010(7) 0.098(7) Uani 1 1 d . . . . .
H83A H 1.1336 0.4133 0.7036 0.148 Uiso 1 1 calc R U . . .
H83B H 1.2220 0.4030 0.6999 0.148 Uiso 1 1 calc R U . . .
H83C H 1.1803 0.4517 0.6708 0.148 Uiso 1 1 calc R U . . .
C84 C 1.0649(9) 0.4806(8) 0.7672(8) 0.099(7) Uani 1 1 d . U . . .
H84A H 1.0411 0.5035 0.7410 0.148 Uiso 1 1 calc R U . . .
H84B H 1.0440 0.4888 0.7983 0.148 Uiso 1 1 calc R U . . .
H84C H 1.0546 0.4433 0.7585 0.148 Uiso 1 1 calc R U . . .
C85 C 0.6722(13) 0.6090(10) 0.4445(8) 0.174(13) Uiso 1 1 d D . . . .
C86 C 0.4700(12) 0.5174(13) 0.1137(9) 0.173(13) Uiso 1 1 d D . . . .
C88 C 0.5087(12) 0.8509(8) 0.4152(8) 0.25(2) Uiso 1 1 d D . . . .
O21 O 0.0299(9) 0.8856(7) 0.0629(7) 0.151(7) Uani 1 1 d . . . . .
O22 O 0.8649(17) 0.4452(9) 0.4824(7) 0.232(12) Uani 1 1 d . . . . .
O23 O 0.0979(16) 0.4695(11) 0.0022(8) 0.249(12) Uani 1 1 d . U . . .
O24 O 0.0608(15) 0.5894(8) 0.9568(7) 0.220(11) Uani 1 1 d . . . . .

loop_
_atom_site_aniso_label
_atom_site_aniso_U_11
_atom_site_aniso_U_22
_atom_site_aniso_U_33
_atom_site_aniso_U_23
_atom_site_aniso_U_13
_atom_site_aniso_U_12
Ir1 0.0366(3) 0.0282(3) 0.0406(3) 0.0039(2) 0.0084(2) 0.0065(2)
Ir2 0.0272(3) 0.0303(3) 0.0423(3) 0.0019(2) 0.0054(2) -0.0030(2)
Ir3 0.0317(3) 0.0447(3) 0.0539(4) -0.0045(3) -0.0010(2) 0.0077(3)
Ir4 0.0319(3) 0.0302(3) 0.0588(4) 0.0039(3) 0.0112(3) -0.0001(2)
N1 0.034(7) 0.027(6) 0.049(8) 0.007(5) 0.007(6) 0.008(5)
N2 0.051(7) 0.043(7) 0.023(6) -0.002(5) 0.005(5) 0.013(6)
N3 0.034(6) 0.030(6) 0.047(7) 0.008(5) 0.003(5) -0.013(5)
N4 0.024(6) 0.039(6) 0.032(6) 0.003(5) -0.004(5) 0.001(5)
N5 0.015(5) 0.059(7) 0.025(6) -0.011(5) 0.002(4) 0.002(5)
N6 0.055(8) 0.053(8) 0.043(8) -0.009(6) 0.001(6) 0.012(6)
N7 0.020(6) 0.030(6) 0.046(7) 0.005(5) 0.002(5) -0.007(4)
N8 0.026(6) 0.036(6) 0.083(9) -0.034(7) 0.014(6) -0.003(5)
O1 0.039(6) 0.041(5) 0.049(6) 0.006(5) 0.007(5) 0.008(4)
O2 0.089(9) 0.087(8) 0.080(9) 0.049(7) 0.053(7) 0.043(7)
O3 0.019(5) 0.041(5) 0.048(6) -0.011(4) -0.008(4) 0.007(4)
O4 0.034(6) 0.062(7) 0.099(9) -0.038(7) -0.016(5) 0.013(5)
O5 0.042(6) 0.032(5) 0.052(6) 0.015(4) 0.001(5) -0.016(4)
O6 0.060(7) 0.052(6) 0.058(7) 0.030(6) -0.007(5) 0.001(5)
O7 0.026(5) 0.030(5) 0.071(7) 0.000(5) 0.009(5) -0.009(4)
O8 0.074(8) 0.060(7) 0.078(8) -0.028(6) 0.040(6) -0.028(6)
O9 0.095(11) 0.127(13) 0.22(2) -0.065(13) 0.078(12) -0.032(10)
O10 0.28(2) 0.143(16) 0.23(2) 0.122(16) -0.034(18) 0.007(16)
O11 0.186(18) 0.131(14) 0.32(3) -0.060(16) 0.090(18) 0.048(13)
O12 0.19(2) 0.163(17) 0.35(3) 0.131(18) 0.122(19) 0.030(14)
O13 0.153(15) 0.184(17) 0.23(2) -0.067(15) 0.126(15) -0.066(13)
O14 0.102(13) 0.212(18) 0.23(2) -0.103(16) 0.002(12) -0.086(13)
O18 0.135(16) 0.36(3) 0.135(17) -0.050(18) 0.057(13) 0.069(18)
O19 0.22(2) 0.122(14) 0.19(2) 0.101(14) -0.014(15) -0.016(13)
O20 0.072(13) 0.21(2) 0.41(4) 0.00(2) 0.025(16) -0.066(13)
B1 0.026(9) 0.059(11) 0.038(10) 0.005(8) 0.002(7) 0.013(8)
B2 0.048(11) 0.061(11) 0.038(10) 0.016(9) 0.013(8) 0.035(9)
B3 0.069(12) 0.044(10) 0.091(13) -0.015(10) -0.006(10) 0.015(9)
B4 0.032(10) 0.075(13) 0.082(15) 0.037(11) 0.017(9) 0.019(9)
B5 0.024(9) 0.125(17) 0.034(10) -0.002(11) -0.008(7) 0.039(10)
B6 0.093(16) 0.054(12) 0.057(13) -0.042(10) -0.022(11) 0.030(11)
B7 0.057(12) 0.063(12) 0.069(14) 0.014(11) 0.029(10) 0.006(10)
B8 0.118(18) 0.062(12) 0.018(9) 0.005(9) 0.020(10) 0.048(12)
B9 0.021(9) 0.043(10) 0.095(15) 0.005(10) -0.006(9) 0.000(7)
B10 0.068(13) 0.065(12) 0.051(12) 0.005(10) 0.035(10) -0.002(10)
B11 0.030(10) 0.059(11) 0.085(15) 0.043(11) -0.010(9) -0.017(8)
B12 0.050(11) 0.078(13) 0.035(10) -0.011(10) 0.018(8) -0.012(10)
B13 0.018(8) 0.042(9) 0.082(13) 0.010(9) 0.009(8) -0.004(7)
B14 0.051(11) 0.087(14) 0.025(9) 0.004(9) 0.007(8) -0.025(10)
B15 0.011(8) 0.087(14) 0.082(14) -0.034(11) 0.018(8) -0.011(8)
B16 0.018(9) 0.043(10) 0.115(17) -0.017(10) 0.012(9) 0.003(7)
B17 0.076(14) 0.073(13) 0.026(9) 0.001(9) -0.006(9) -0.019(11)
B18 0.049(12) 0.063(12) 0.082(15) -0.025(11) 0.032(11) -0.018(9)
B19 0.034(10) 0.068(12) 0.075(14) -0.010(11) -0.002(9) -0.021(9)
B20 0.047(11) 0.077(13) 0.056(12) -0.040(11) 0.015(9) -0.029(10)
S1 0.084(4) 0.072(3) 0.074(3) 0.008(3) 0.026(3) 0.015(3)
S2 0.072(3) 0.083(3) 0.067(3) -0.021(3) 0.020(2) -0.009(3)
S4 0.133(7) 0.086(5) 0.256(11) 0.020(6) 0.066(7) 0.022(4)
F1 0.37(3) 0.32(2) 0.180(18) 0.126(17) -0.123(17) -0.14(2)
F2 0.103(13) 0.202(18) 0.35(3) 0.044(17) -0.058(14) -0.065(12)
F3 0.30(3) 0.172(18) 0.35(3) -0.086(19) 0.13(2) -0.095(18)
F4 0.150(13) 0.26(2) 0.119(12) -0.089(12) 0.030(10) -0.079(13)
F5 0.158(14) 0.114(11) 0.249(19) -0.018(11) 0.106(13) -0.023(10)
F6 0.160(16) 0.36(3) 0.26(2) 0.124(19) -0.007(14) -0.081(17)
S3 0.044(4) 0.049(6) 0.086(5) -0.019(4) 0.007(3) -0.013(4)
O15 0.031(12) 0.044(6) 0.130(11) -0.017(7) -0.019(9) -0.012(7)
O16 0.061(13) 0.074(14) 0.19(3) -0.062(16) 0.036(15) 0.002(10)
O17 0.17(2) 0.16(3) 0.12(2) 0.057(18) -0.065(17) -0.023(19)
C87 0.09(2) 0.026(16) 0.11(2) -0.017(14) 0.029(16) 0.000(13)
F7 0.047(10) 0.072(14) 0.18(2) 0.005(12) 0.018(13) -0.003(11)
F8 0.26(3) 0.23(3) 0.105(17) 0.096(19) 0.055(19) 0.02(2)
F9 0.19(2) 0.094(15) 0.23(3) -0.035(17) 0.12(2) 0.011(14)
S3' 0.044(4) 0.049(6) 0.086(5) -0.019(4) 0.007(3) -0.013(4)
O15' 0.031(12) 0.044(6) 0.130(11) -0.017(7) -0.019(9) -0.012(7)
O16' 0.07(2) 0.024(17) 0.07(3) 0.023(18) -0.018(19) -0.017(16)
O17' 0.09(3) 0.09(3) 0.05(2) -0.03(2) 0.02(2) 0.02(2)
C87' 0.09(2) 0.026(16) 0.11(2) -0.017(14) 0.029(16) 0.000(13)
F7' 0.047(10) 0.072(14) 0.18(2) 0.005(12) 0.018(13) -0.003(11)
F8' 0.077(17) 0.018(13) 0.081(19) -0.002(12) 0.007(14) 0.017(11)
F9' 0.10(2) 0.11(2) 0.08(2) -0.026(17) 0.029(16) 0.005(17)
F10 0.230(18) 0.155(14) 0.246(19) 0.087(13) -0.021(15) 0.050(13)
F11 0.28(2) 0.32(2) 0.150(15) -0.115(15) 0.110(14) -0.095(18)
F12 0.089(12) 0.31(2) 0.37(3) -0.01(2) 0.005(14) -0.034(13)
C1 0.009(6) 0.062(9) 0.041(8) 0.001(7) 0.006(5) 0.005(6)
C2 0.045(9) 0.045(8) 0.031(8) -0.008(7) 0.009(6) -0.005(7)
C3 0.039(9) 0.045(8) 0.042(9) 0.012(7) 0.002(7) 0.007(7)
C4 0.039(9) 0.036(8) 0.046(9) -0.009(7) 0.012(7) 0.008(6)
C5 0.017(6) 0.041(7) 0.036(8) 0.000(6) -0.005(5) -0.008(5)
C6 0.041(8) 0.043(8) 0.033(8) -0.001(6) 0.001(6) -0.017(6)
C7 0.030(8) 0.053(9) 0.047(10) -0.016(8) 0.008(7) -0.011(7)
C8 0.022(7) 0.053(9) 0.050(9) -0.006(8) 0.004(6) -0.001(6)
C9 0.046(9) 0.036(8) 0.041(9) -0.007(7) -0.002(7) 0.001(6)
C10 0.028(8) 0.042(8) 0.066(10) 0.018(8) -0.007(7) -0.001(6)
C11 0.021(7) 0.054(9) 0.074(11) 0.028(8) 0.003(7) -0.008(6)
C12 0.028(8) 0.034(7) 0.044(9) -0.003(7) 0.001(6) -0.009(6)
C13 0.027(7) 0.033(7) 0.039(8) 0.002(6) 0.007(6) 0.002(5)
C14 0.027(7) 0.043(8) 0.041(8) 0.005(7) 0.003(6) 0.011(6)
C15 0.011(7) 0.062(10) 0.062(11) -0.001(8) 0.005(7) 0.009(6)
C16 0.045(9) 0.054(9) 0.027(8) -0.015(7) -0.002(6) 0.017(7)
C17 0.068(12) 0.079(12) 0.052(11) -0.027(10) -0.001(9) 0.019(9)
C18 0.16(2) 0.087(15) 0.020(10) -0.016(10) -0.025(11) 0.060(14)
C19 0.145(19) 0.037(10) 0.040(11) -0.016(8) -0.016(11) 0.036(11)
C20 0.110(15) 0.041(10) 0.058(12) 0.018(9) -0.003(10) 0.022(9)
C21 0.064(10) 0.035(8) 0.035(8) 0.002(7) 0.021(7) 0.000(7)
C22 0.059(10) 0.044(8) 0.030(8) 0.013(7) 0.011(7) -0.009(7)
C23 0.087(13) 0.041(9) 0.052(11) -0.013(8) 0.011(9) -0.006(8)
C24 0.039(9) 0.085(12) 0.052(11) -0.025(10) 0.005(8) -0.012(9)
C25 0.098(13) 0.039(8) 0.024(8) 0.003(7) 0.018(8) -0.026(9)
C26 0.052(10) 0.046(9) 0.063(11) 0.001(8) -0.008(8) -0.016(7)
C27 0.021(7) 0.037(7) 0.034(8) 0.003(6) -0.003(5) -0.004(5)
C28 0.018(7) 0.052(8) 0.045(9) -0.003(7) 0.008(6) 0.002(6)
C29 0.035(8) 0.038(8) 0.064(10) -0.002(7) 0.018(7) -0.015(6)
C30 0.026(7) 0.034(7) 0.042(8) -0.002(7) -0.002(6) 0.000(6)
C31 0.030(8) 0.043(8) 0.085(12) 0.001(9) 0.018(8) -0.003(7)
C32 0.038(9) 0.054(9) 0.072(11) -0.024(9) 0.004(8) -0.004(7)
C33 0.073(11) 0.050(9) 0.040(9) -0.002(8) 0.020(8) -0.017(8)
C34 0.025(8) 0.050(9) 0.068(11) -0.007(8) 0.001(7) 0.010(7)
C35 0.100(14) 0.087(13) 0.036(10) -0.016(10) 0.031(10) -0.021(11)
C36 0.056(12) 0.137(19) 0.078(14) -0.013(14) 0.016(10) -0.008(12)
C37 0.034(10) 0.110(16) 0.069(13) -0.035(12) -0.010(8) 0.018(10)
C38 0.026(8) 0.068(10) 0.054(10) -0.028(9) -0.002(7) 0.009(7)
C39 0.023(7) 0.031(7) 0.044(9) 0.012(6) -0.003(6) -0.004(5)
C40 0.029(8) 0.044(8) 0.039(9) -0.003(7) 0.004(6) -0.021(6)
C41 0.079(12) 0.055(10) 0.054(11) 0.003(9) 0.008(9) 0.021(9)
C42 0.076(13) 0.072(12) 0.060(12) -0.022(10) -0.004(9) -0.007(10)
C43 0.105(16) 0.072(13) 0.082(15) -0.049(11) 0.055(13) -0.037(12)
C44 0.043(9) 0.038(8) 0.067(11) -0.009(8) 0.001(8) -0.004(7)
C45 0.050(9) 0.038(8) 0.050(10) -0.016(7) 0.013(7) 0.002(7)
C46 0.050(10) 0.061(10) 0.039(9) -0.020(8) -0.001(7) 0.002(8)
C47 0.064(11) 0.034(8) 0.038(9) 0.005(7) 0.004(7) 0.013(7)
C48 0.043(9) 0.031(8) 0.072(11) 0.007(8) 0.017(8) 0.002(6)
C49 0.051(10) 0.033(8) 0.055(10) 0.004(7) 0.005(7) 0.012(7)
C50 0.052(10) 0.048(9) 0.116(15) 0.003(10) 0.036(10) 0.008(8)
C51 0.083(14) 0.083(14) 0.080(14) -0.013(11) -0.022(10) 0.006(11)
C52 0.062(12) 0.102(15) 0.086(14) -0.044(12) 0.012(10) -0.040(11)
C53 0.108(15) 0.048(10) 0.073(13) 0.007(9) 0.042(11) 0.000(9)
C54 0.079(12) 0.031(8) 0.067(11) 0.021(8) 0.006(9) 0.021(8)
C55 0.056(10) 0.045(8) 0.031(8) -0.009(7) 0.001(7) -0.011(7)
C56 0.042(9) 0.035(8) 0.039(8) -0.011(7) 0.008(7) 0.003(6)
C57 0.035(8) 0.033(8) 0.069(11) -0.001(8) -0.018(7) -0.006(6)
C58 0.041(8) 0.046(8) 0.038(8) -0.007(7) 0.021(7) 0.003(7)
C59 0.046(9) 0.036(7) 0.034(8) -0.009(7) -0.002(7) 0.002(6)
C60 0.117(16) 0.095(14) 0.045(11) -0.010(10) 0.013(10) -0.036(12)
C61 0.045(11) 0.100(15) 0.144(19) -0.050(14) 0.041(12) -0.018(10)
C62 0.128(17) 0.037(10) 0.131(17) -0.023(10) -0.058(13) 0.023(10)
C63 0.054(10) 0.048(9) 0.131(16) -0.019(10) 0.029(10) -0.027(8)
C64 0.097(14) 0.070(12) 0.070(12) -0.038(10) -0.014(10) -0.001(10)
C65 0.055(11) 0.027(8) 0.118(16) 0.014(9) 0.005(10) -0.006(7)
C66 0.044(9) 0.052(9) 0.104(12) 0.017(9) -0.011(9) 0.007(8)
C67 0.050(10) 0.055(10) 0.057(11) 0.017(8) 0.014(8) 0.015(8)
C68 0.057(13) 0.106(16) 0.114(18) 0.056(14) 0.013(12) 0.012(11)
C69 0.079(12) 0.056(10) 0.028(8) 0.000(7) 0.002(8) -0.010(9)
C70 0.069(13) 0.126(17) 0.086(15) 0.028(13) 0.032(11) 0.015(12)
C71 0.081(15) 0.084(14) 0.13(2) -0.009(13) -0.012(13) -0.012(12)
C72 0.16(2) 0.092(15) 0.137(19) 0.030(14) 0.047(16) 0.087(14)
C73 0.073(15) 0.14(2) 0.124(19) 0.080(16) -0.014(13) 0.003(13)
C74 0.15(2) 0.106(17) 0.062(13) -0.032(12) -0.020(13) -0.015(15)
C75 0.087(13) 0.018(7) 0.095(14) 0.017(8) 0.036(11) 0.010(8)
C76 0.056(11) 0.035(9) 0.100(14) 0.021(9) 0.003(10) -0.007(8)
C77 0.043(9) 0.052(9) 0.065(11) 0.024(8) 0.021(8) -0.002(7)
C78 0.069(12) 0.067(10) 0.033(9) 0.016(8) 0.008(8) 0.015(9)
C79 0.047(11) 0.043(9) 0.126(17) 0.020(11) 0.016(10) 0.008(8)
C80 0.125(17) 0.044(10) 0.135(18) 0.011(11) 0.043(14) 0.007(11)
C81 0.107(15) 0.032(9) 0.126(16) 0.024(10) 0.008(12) -0.038(9)
C82 0.062(12) 0.086(13) 0.101(15) 0.043(12) 0.030(10) 0.007(10)
C83 0.104(17) 0.133(19) 0.061(13) 0.026(13) 0.017(11) 0.024(14)
C84 0.048(11) 0.092(14) 0.151(19) 0.055(13) -0.010(11) 0.012(10)
O21 0.096(12) 0.130(14) 0.22(2) -0.009(13) -0.006(12) -0.004(10)
O22 0.40(4) 0.21(2) 0.099(15) 0.007(14) 0.089(19) 0.08(2)
O23 0.34(3) 0.28(2) 0.142(17) -0.002(17) 0.100(18) 0.04(2)
O24 0.33(3) 0.175(19) 0.143(18) -0.023(15) -0.046(18) 0.10(2)

loop_
_atom_type_symbol
_atom_type_description
_atom_type_scat_dispersion_real
_atom_type_scat_dispersion_imag
_atom_type_scat_source
C C 0.0033 0.0016 'International Tables Vol C Tables 4.2.6.8 and 6.1.1.4'
H H 0.0000 0.0000 'International Tables Vol C Tables 4.2.6.8 and 6.1.1.4'
B B 0.0013 0.0007 'International Tables Vol C Tables 4.2.6.8 and 6.1.1.4'
N N 0.0061 0.0033 'International Tables Vol C Tables 4.2.6.8 and 6.1.1.4'
O O 0.0106 0.0060 'International Tables Vol C Tables 4.2.6.8 and 6.1.1.4'
F F 0.0171 0.0103 'International Tables Vol C Tables 4.2.6.8 and 6.1.1.4'
S S 0.1246 0.1234 'International Tables Vol C Tables 4.2.6.8 and 6.1.1.4'
Ir Ir -1.4442 7.9887 'International Tables Vol C Tables 4.2.6.8 and 6.1.1.4'

loop_
_geom_angle_atom_site_label_1
_geom_angle_atom_site_label_2
_geom_angle_atom_site_label_3
_geom_angle
N2 Ir1 N1 75.6(4)
N2 Ir1 C45 121.6(5)
N1 Ir1 C45 99.2(5)
N2 Ir1 O1 88.4(4)
N1 Ir1 O1 81.2(4)
C45 Ir1 O1 149.4(5)
N2 Ir1 C48 107.2(5)
N1 Ir1 C48 162.7(4)
C45 Ir1 C48 64.5(5)
O1 Ir1 C48 115.7(4)
N2 Ir1 C49 96.1(5)
N1 Ir1 C49 123.9(5)
C45 Ir1 C49 38.9(5)
O1 Ir1 C49 154.8(4)
C48 Ir1 C49 39.4(5)
N2 Ir1 C46 161.7(5)
N1 Ir1 C46 107.1(5)
C45 Ir1 C46 40.4(5)
O1 Ir1 C46 110.0(5)
C48 Ir1 C46 64.8(6)
C49 Ir1 C46 67.0(6)
N2 Ir1 C47 142.2(5)
N1 Ir1 C47 142.2(5)
C45 Ir1 C47 64.2(5)
O1 Ir1 C47 96.8(4)
C48 Ir1 C47 37.5(5)
C49 Ir1 C47 64.9(5)
C46 Ir1 C47 38.0(5)
N4 Ir2 O5 85.3(4)
N4 Ir2 N3 76.1(4)
O5 Ir2 N3 80.6(4)
N4 Ir2 C59 126.6(4)
O5 Ir2 C59 147.7(4)
N3 Ir2 C59 100.0(5)
N4 Ir2 C58 100.3(4)
O5 Ir2 C58 155.1(4)
N3 Ir2 C58 124.2(4)
C59 Ir2 C58 38.1(5)
N4 Ir2 C56 140.6(5)
O5 Ir2 C56 96.1(4)
N3 Ir2 C56 143.1(5)
C59 Ir2 C56 64.0(5)
C58 Ir2 C56 64.3(5)
N4 Ir2 C57 108.5(5)
O5 Ir2 C57 115.7(4)
N3 Ir2 C57 163.0(4)
C59 Ir2 C57 63.8(5)
C58 Ir2 C57 39.5(5)
C56 Ir2 C57 36.5(5)
N4 Ir2 C55 165.4(4)
O5 Ir2 C55 109.1(4)
N3 Ir2 C55 107.8(5)
C59 Ir2 C55 39.5(5)
C58 Ir2 C55 65.6(5)
C56 Ir2 C55 38.4(5)
C57 Ir2 C55 63.7(5)
N5 Ir3 O3 79.2(3)
N5 Ir3 N6 76.0(4)
O3 Ir3 N6 84.4(4)
N5 Ir3 C66 165.1(5)
O3 Ir3 C66 114.4(5)
N6 Ir3 C66 110.1(6)
N5 Ir3 C68 100.3(7)
O3 Ir3 C68 152.1(6)
N6 Ir3 C68 122.8(6)
C66 Ir3 C68 64.8(7)
N5 Ir3 C67 128.2(5)
O3 Ir3 C67 152.3(5)
N6 Ir3 C67 97.7(5)
C66 Ir3 C67 39.0(5)
C68 Ir3 C67 40.4(7)
N5 Ir3 C69 105.2(5)
O3 Ir3 C69 113.3(5)
N6 Ir3 C69 162.2(5)
C66 Ir3 C69 64.7(6)
C68 Ir3 C69 39.4(6)
C67 Ir3 C69 67.3(6)
N5 Ir3 C65 139.0(6)
O3 Ir3 C65 97.2(5)
N6 Ir3 C65 144.8(6)
C66 Ir3 C65 37.6(6)
C68 Ir3 C65 64.6(6)
C67 Ir3 C65 65.4(6)
C69 Ir3 C65 38.6(6)
N8 Ir4 O7 88.5(4)
N8 Ir4 N7 75.0(4)
O7 Ir4 N7 81.7(3)
N8 Ir4 C76 98.1(6)
O7 Ir4 C76 153.1(5)
N7 Ir4 C76 125.2(5)
N8 Ir4 C75 106.9(6)
O7 Ir4 C75 113.5(5)
N7 Ir4 C75 164.5(5)
C76 Ir4 C75 39.6(6)
N8 Ir4 C78 160.3(5)
O7 Ir4 C78 111.1(5)
N7 Ir4 C78 108.5(5)
C76 Ir4 C78 63.6(7)
C75 Ir4 C78 64.5(6)
N8 Ir4 C77 121.6(5)
O7 Ir4 C77 149.2(5)
N7 Ir4 C77 99.0(5)
C76 Ir4 C77 38.6(6)
C75 Ir4 C77 66.6(6)
C78 Ir4 C77 39.2(6)
N8 Ir4 C79 144.5(6)
O7 Ir4 C79 95.6(5)
N7 Ir4 C79 140.5(6)
C76 Ir4 C79 64.2(6)
C75 Ir4 C79 39.7(6)
C78 Ir4 C79 36.0(6)
C77 Ir4 C79 64.2(6)
C15 N1 C9 119.8(11)
C15 N1 Ir1 117.5(9)
C9 N1 Ir1 122.7(9)
C20 N2 C16 119.3(13)
C20 N2 Ir1 125.7(11)
C16 N2 Ir1 114.8(8)
C21 N3 C12 120.7(11)
C21 N3 Ir2 118.3(9)
C12 N3 Ir2 120.8(8)
C26 N4 C22 118.4(12)
C26 N4 Ir2 127.6(9)
C22 N4 Ir2 113.3(8)
C33 N5 C27 117.5(11)
C33 N5 Ir3 119.2(9)
C27 N5 Ir3 123.2(7)
C38 N6 C34 120.2(13)
C38 N6 Ir3 124.8(11)
C34 N6 Ir3 114.9(10)
C39 N7 C30 119.3(11)
C39 N7 Ir4 118.9(9)
C30 N7 Ir4 121.7(8)
C44 N8 C40 117.2(13)
C44 N8 Ir4 126.1(10)
C40 N8 Ir4 116.7(8)
C3 O1 Ir1 123.8(8)
C4 O3 Ir3 122.3(8)
C7 O5 Ir2 121.7(8)
C8 O7 Ir4 124.0(8)
C1 B1 B7 104.3(12)
C1 B1 B6 103.2(11)
B7 B1 B6 58.5(10)
C1 B1 B5 57.5(9)
B7 B1 B5 107.0(11)
B6 B1 B5 60.1(10)
C1 B1 B2 58.6(9)
B7 B1 B2 61.5(9)
B6 B1 B2 108.1(11)
B5 B1 B2 107.7(12)
C1 B2 B8 102.0(10)
C1 B2 B3 57.2(9)
B8 B2 B3 58.6(10)
C1 B2 B7 99.9(11)
B8 B2 B7 62.3(10)
B3 B2 B7 106.3(11)
C1 B2 B1 57.3(8)
B8 B2 B1 107.5(11)
B3 B2 B1 105.7(12)
B7 B2 B1 57.0(9)
C1 B3 B8 104.8(14)
C1 B3 B4 59.4(10)
B8 B3 B4 107.4(13)
C1 B3 B2 59.5(10)
B8 B3 B2 59.9(11)
B4 B3 B2 109.2(14)
C1 B3 B9 104.6(13)
B8 B3 B9 60.3(10)
B4 B3 B9 58.9(10)
B2 B3 B9 108.7(12)
B10 B4 C1 107.3(13)
B10 B4 B5 63.4(11)
C1 B4 B5 58.0(9)
B10 B4 B9 60.9(10)
C1 B4 B9 105.4(12)
B5 B4 B9 110.9(13)
B10 B4 B3 110.8(13)
C1 B4 B3 57.9(9)
B5 B4 B3 108.2(12)
B9 B4 B3 61.3(11)
C1 B5 B4 60.0(9)
C1 B5 B6 103.8(12)
B4 B5 B6 106.2(12)
C1 B5 B1 59.0(9)
B4 B5 B1 109.0(12)
B6 B5 B1 59.5(11)
C1 B5 B10 104.2(11)
B4 B5 B10 57.4(10)
B6 B5 B10 60.8(10)
B1 B5 B10 108.7(12)
B7 B6 C2 59.7(10)
B7 B6 B1 60.0(10)
C2 B6 B1 106.5(11)
B7 B6 B5 108.5(12)
C2 B6 B5 106.1(13)
B1 B6 B5 60.4(9)
B7 B6 B10 109.0(13)
C2 B6 B10 59.0(10)
B1 B6 B10 109.5(12)
B5 B6 B10 60.8(11)
B6 B7 C2 61.4(10)
B6 B7 B1 61.5(10)
C2 B7 B1 108.9(12)
B6 B7 B2 110.4(13)
C2 B7 B2 105.6(12)
B1 B7 B2 61.6(10)
B6 B7 B8 108.8(13)
C2 B7 B8 58.7(9)
B1 B7 B8 107.2(13)
B2 B7 B8 57.3(10)
B3 B8 C2 105.9(12)
B3 B8 B2 61.5(10)
C2 B8 B2 106.7(13)
B3 B8 B9 61.5(10)
C2 B8 B9 58.0(8)
B2 B8 B9 110.9(12)
B3 B8 B7 107.0(14)
C2 B8 B7 57.0(9)
B2 B8 B7 60.4(11)
B9 B8 B7 105.0(12)
C2 B9 B4 105.0(13)
C2 B9 B10 61.0(9)
B4 B9 B10 58.4(11)
C2 B9 B8 60.5(9)
B4 B9 B8 106.5(12)
B10 B9 B8 110.4(13)
C2 B9 B3 105.3(11)
B4 B9 B3 59.8(10)
B10 B9 B3 107.7(13)
B8 B9 B3 58.2(10)
B4 B10 B9 60.7(10)
B4 B10 C2 104.7(12)
B9 B10 C2 58.3(9)
B4 B10 B5 59.2(11)
B9 B10 B5 107.5(11)
C2 B10 B5 104.0(11)
B4 B10 B6 105.6(12)
B9 B10 B6 106.7(12)
C2 B10 B6 58.7(9)
B5 B10 B6 58.4(10)
C5 B11 B16 107.2(13)
C5 B11 B17 104.5(12)
B16 B11 B17 59.3(9)
C5 B11 B12 57.4(9)
B16 B11 B12 108.4(12)
B17 B11 B12 60.3(10)
C5 B11 B15 59.2(9)
B16 B11 B15 61.8(10)
B17 B11 B15 107.8(12)
B12 B11 B15 106.9(12)
C5 B12 B18 106.3(11)
C5 B12 B13 60.9(9)
B18 B12 B13 60.2(10)
C5 B12 B17 104.6(11)
B18 B12 B17 58.8(10)
B13 B12 B17 107.4(11)
C5 B12 B11 58.6(9)
B18 B12 B11 106.9(11)
B13 B12 B11 109.0(12)
B17 B12 B11 59.2(10)
B18 B13 B12 59.6(11)
B18 B13 C5 103.9(12)
B12 B13 C5 58.2(9)
B18 B13 B14 108.3(11)
B12 B13 B14 109.3(12)
C5 B13 B14 60.2(9)
B18 B13 B19 60.6(9)
B12 B13 B19 109.3(12)
C5 B13 B19 106.3(11)
B14 B13 B19 60.3(9)
C5 B14 B20 104.1(12)
C5 B14 B13 58.2(8)
B20 B14 B13 106.9(12)
C5 B14 B15 58.2(8)
B20 B14 B15 60.3(10)
B13 B14 B15 107.1(12)
C5 B14 B19 104.7(11)
B20 B14 B19 59.2(10)
B13 B14 B19 60.3(9)
B15 B14 B19 108.0(12)
C5 B15 B20 104.5(12)
C5 B15 B14 60.0(8)
B20 B15 B14 59.2(10)
C5 B15 B11 57.6(8)
B20 B15 B11 106.7(12)
B14 B15 B11 107.6(11)
C5 B15 B16 101.9(11)
B20 B15 B16 62.0(10)
B14 B15 B16 108.2(13)
B11 B15 B16 56.6(9)
B11 B16 B17 62.1(11)
B11 B16 C6 106.0(11)
B17 B16 C6 57.5(9)
B11 B16 B15 61.5(10)
B17 B16 B15 109.8(11)
C6 B16 B15 104.3(13)
B11 B16 B20 107.9(12)
B17 B16 B20 106.0(12)
C6 B16 B20 57.8(9)
B15 B16 B20 58.7(10)
C6 B17 B18 60.1(9)
C6 B17 B16 61.7(10)
B18 B17 B16 110.5(13)
C6 B17 B11 106.6(12)
B18 B17 B11 107.6(13)
B16 B17 B11 58.6(10)
C6 B17 B12 105.7(12)
B18 B17 B12 58.4(10)
B16 B17 B12 108.0(12)
B11 B17 B12 60.5(10)
C6 B18 B12 107.7(13)
C6 B18 B17 58.3(9)
B12 B18 B17 62.8(11)
C6 B18 B13 107.5(12)
B12 B18 B13 60.2(10)
B17 B18 B13 110.6(13)
C6 B18 B19 59.6(9)
B12 B18 B19 110.8(13)
B17 B18 B19 109.3(13)
B13 B18 B19 61.9(10)
C6 B19 B20 59.7(9)
C6 B19 B18 57.8(10)
B20 B19 B18 106.6(14)
C6 B19 B13 102.8(13)
B20 B19 B13 106.4(13)
B18 B19 B13 57.6(10)
C6 B19 B14 104.7(13)
B20 B19 B14 59.5(10)
B18 B19 B14 105.2(13)
B13 B19 B14 59.4(9)
C6 B20 B19 59.1(9)
C6 B20 B14 105.6(11)
B19 B20 B14 61.3(10)
C6 B20 B15 104.8(12)
B19 B20 B15 109.7(12)
B14 B20 B15 60.5(9)
C6 B20 B16 57.8(9)
B19 B20 B16 107.4(12)
B14 B20 B16 107.1(12)
B15 B20 B16 59.3(10)
O10 S1 O9 116.4(14)
O10 S1 O11 122.2(15)
O9 S1 O11 108.6(11)
O10 S1 C85 101.3(14)
O9 S1 C85 106.7(11)
O11 S1 C85 98.6(14)
O14 S2 O13 126.7(12)
O14 S2 O12 99.5(13)
O13 S2 O12 100.2(12)
O14 S2 C86 115.3(12)
O13 S2 C86 111.1(11)
O12 S2 C86 96.1(13)
O18 S4 O19 122.6(13)
O18 S4 O20 116.3(15)
O19 S4 O20 102.2(13)
O18 S4 C88 104.7(13)
O19 S4 C88 106.1(12)
O20 S4 C88 103.1(11)
O17 S3 O16 117.6(17)
O17 S3 O15 114.2(14)
O16 S3 O15 114.7(12)
O17 S3 C87 96.4(15)
O16 S3 C87 100.5(12)
O15 S3 C87 110.5(12)
F7 C87 F8 114(3)
F7 C87 F9 108(2)
F8 C87 F9 104(2)
F7 C87 S3 112.3(18)
F8 C87 S3 109(2)
F9 C87 S3 109.5(17)
O15' S3' O17' 115.1(18)
O15' S3' O16' 115.5(17)
O17' S3' O16' 114.6(17)
O15' S3' C87' 90(3)
O17' S3' C87' 112(2)
O16' S3' C87' 106(2)
F7' C87' F9' 105(7)
F7' C87' F8' 104(6)
F9' C87' F8' 121(4)
F7' C87' S3' 109.9(19)
F9' C87' S3' 108.2(18)
F8' C87' S3' 108.9(18)
C3 C1 B5 114.6(11)
C3 C1 B3 119.5(12)
B5 C1 B3 115.7(10)
C3 C1 B1 114.9(10)
B5 C1 B1 63.5(10)
B3 C1 B1 116.3(11)
C3 C1 B4 119.4(12)
B5 C1 B4 62.0(10)
B3 C1 B4 62.8(10)
B1 C1 B4 114.2(11)
C3 C1 B2 117.1(10)
B5 C1 B2 117.2(12)
B3 C1 B2 63.3(10)
B1 C1 B2 64.1(9)
B4 C1 B2 115.1(10)
C4 C2 B9 120.3(11)
C4 C2 B7 118.2(12)
B9 C2 B7 113.9(11)
C4 C2 B6 118.8(11)
B9 C2 B6 111.6(12)
B7 C2 B6 58.9(10)
C4 C2 B8 120.3(12)
B9 C2 B8 61.6(10)
B7 C2 B8 64.3(10)
B6 C2 B8 111.3(11)
C4 C2 B10 119.6(11)
B9 C2 B10 60.7(10)
B7 C2 B10 111.1(12)
B6 C2 B10 62.3(11)
B8 C2 B10 111.1(11)
O2 C3 O1 125.8(12)
O2 C3 C1 119.2(12)
O1 C3 C1 114.8(11)
O4 C4 O3 127.3(12)
O4 C4 C2 121.4(13)
O3 C4 C2 111.3(11)
C7 C5 B12 118.0(10)
C7 C5 B11 117.1(11)
B12 C5 B11 64.0(10)
C7 C5 B13 120.2(10)
B12 C5 B13 60.9(10)
B11 C5 B13 113.3(11)
C7 C5 B15 117.3(11)
B12 C5 B15 115.6(10)
B11 C5 B15 63.2(10)
B13 C5 B15 112.8(11)
C7 C5 B14 119.4(11)
B12 C5 B14 112.6(11)
B11 C5 B14 113.6(10)
B13 C5 B14 61.5(9)
B15 C5 B14 61.8(10)
C8 C6 B17 120.3(11)
C8 C6 B18 121.6(12)
B17 C6 B18 61.6(11)
C8 C6 B19 116.4(11)
B17 C6 B19 114.7(11)
B18 C6 B19 62.6(10)
C8 C6 B16 118.6(11)
B17 C6 B16 60.8(10)
B18 C6 B16 110.9(11)
B19 C6 B16 114.6(11)
C8 C6 B20 116.3(11)
B17 C6 B20 114.1(12)
B18 C6 B20 111.6(11)
B19 C6 B20 61.2(10)
B16 C6 B20 64.4(11)
O6 C7 O5 128.6(13)
O6 C7 C5 121.3(13)
O5 C7 C5 109.7(13)
O8 C8 O7 127.0(12)
O8 C8 C6 118.6(11)
O7 C8 C6 114.3(12)
C14 C9 C10 118.3(13)
C14 C9 N1 124.7(12)
C10 C9 N1 116.8(12)
C11 C10 C9 120.6(13)
C12 C11 C10 118.4(13)
C11 C12 C13 122.8(13)
C11 C12 N3 116.3(12)
C13 C12 N3 120.9(10)
C14 C13 C12 118.7(11)
C13 C14 C9 121.0(12)
N1 C15 C16 115.8(13)
N2 C16 C15 116.0(12)
N2 C16 C17 118.6(14)
C15 C16 C17 125.4(15)
C18 C17 C16 116.7(17)
C19 C18 C17 121.6(17)
C18 C19 C20 119.2(18)
N2 C20 C19 124.2(18)
N3 C21 C22 114.1(13)
N4 C22 C21 118.0(12)
N4 C22 C23 120.3(13)
C21 C22 C23 121.6(14)
C24 C23 C22 117.7(15)
C25 C24 C23 120.5(14)
C26 C25 C24 118.7(15)
N4 C26 C25 123.5(15)
C28 C27 C32 119.6(12)
C28 C27 N5 121.7(10)
C32 C27 N5 118.7(11)
C27 C28 C29 120.2(11)
C30 C29 C28 118.1(12)
C31 C30 C29 119.9(13)
C31 C30 N7 118.8(11)
C29 C30 N7 121.3(11)
C32 C31 C30 122.4(13)
C31 C32 C27 119.8(13)
N5 C33 C34 115.4(13)
C35 C34 N6 122.1(15)
C35 C34 C33 123.5(15)
N6 C34 C33 114.3(13)
C34 C35 C36 118.5(17)
C35 C36 C37 118.1(18)
C38 C37 C36 122.3(17)
C37 C38 N6 118.6(16)
N7 C39 C40 115.6(12)
N8 C40 C41 122.1(13)
N8 C40 C39 112.7(12)
C41 C40 C39 125.1(13)
C42 C41 C40 118.7(15)
C41 C42 C43 119.4(17)
C44 C43 C42 118.2(15)
N8 C44 C43 124.2(15)
C49 C45 C46 110.9(12)
C49 C45 C50 127.6(14)
C46 C45 C50 121.5(14)
C49 C45 Ir1 72.4(7)
C46 C45 Ir1 71.7(7)
C50 C45 Ir1 123.5(10)
C47 C46 C45 103.8(13)
C47 C46 C51 125.4(14)
C45 C46 C51 129.7(14)
C47 C46 Ir1 71.1(8)
C45 C46 Ir1 67.9(7)
C51 C46 Ir1 133.3(11)
C48 C47 C46 111.4(13)
C48 C47 C52 122.0(13)
C46 C47 C52 126.6(14)
C48 C47 Ir1 70.9(8)
C46 C47 Ir1 70.9(8)
C52 C47 Ir1 125.6(9)
C47 C48 C49 109.2(12)
C47 C48 C53 128.9(14)
C49 C48 C53 121.7(14)
C47 C48 Ir1 71.6(8)
C49 C48 Ir1 70.3(7)
C53 C48 Ir1 128.8(11)
C45 C49 C48 104.6(12)
C45 C49 C54 123.7(13)
C48 C49 C54 131.6(13)
C45 C49 Ir1 68.7(7)
C48 C49 Ir1 70.3(7)
C54 C49 Ir1 124.1(10)
C56 C55 C59 103.7(12)
C56 C55 C60 124.6(14)
C59 C55 C60 131.6(14)
C56 C55 Ir2 69.5(7)
C59 C55 Ir2 68.4(7)
C60 C55 Ir2 128.5(10)
C57 C56 C55 111.3(12)
C57 C56 C61 125.2(14)
C55 C56 C61 123.4(14)
C57 C56 Ir2 71.9(8)
C55 C56 Ir2 72.1(7)
C61 C56 Ir2 125.9(10)
C56 C57 C58 109.3(12)
C56 C57 C62 127.4(15)
C58 C57 C62 123.2(15)
C56 C57 Ir2 71.6(8)
C58 C57 Ir2 69.9(7)
C62 C57 Ir2 127.8(10)
C59 C58 C57 105.3(11)
C59 C58 C63 125.9(13)
C57 C58 C63 128.7(14)
C59 C58 Ir2 70.5(8)
C57 C58 Ir2 70.6(7)
C63 C58 Ir2 124.9(9)
C58 C59 C55 110.4(12)
C58 C59 C64 125.2(13)
C55 C59 C64 124.4(14)
C58 C59 Ir2 71.4(8)
C55 C59 Ir2 72.1(7)
C64 C59 Ir2 125.0(9)
C66 C65 C69 108.7(14)
C66 C65 C70 128.7(17)
C69 C65 C70 122.5(17)
C66 C65 Ir3 68.8(10)
C69 C65 Ir3 70.3(8)
C70 C65 Ir3 123.2(11)
C65 C66 C67 112.2(16)
C65 C66 C71 125.9(16)
C67 C66 C71 121.0(17)
C65 C66 Ir3 73.5(9)
C67 C66 Ir3 71.0(9)
C71 C66 Ir3 131.9(13)
C66 C67 C68 104.0(14)
C66 C67 C72 132.4(19)
C68 C67 C72 123.5(18)
C66 C67 Ir3 70.0(9)
C68 C67 Ir3 69.8(9)
C72 C67 Ir3 123.4(11)
C69 C68 C73 121(2)
C69 C68 C67 109.3(16)
C73 C68 C67 129.8(19)
C69 C68 Ir3 71.7(9)
C73 C68 Ir3 124.9(13)
C67 C68 Ir3 69.8(10)
C74 C69 C65 124.4(17)
C74 C69 C68 129.2(18)
C65 C69 C68 105.7(15)
C74 C69 Ir3 131.7(13)
C65 C69 Ir3 71.0(9)
C68 C69 Ir3 68.9(9)
C80 C75 C76 127.0(18)
C80 C75 C79 128.7(17)
C76 C75 C79 103.8(14)
C80 C75 Ir4 128.7(12)
C76 C75 Ir4 69.4(8)
C79 C75 Ir4 72.3(8)
C77 C76 C75 111.9(15)
C77 C76 C81 126.3(15)
C75 C76 C81 121.7(17)
C77 C76 Ir4 73.2(8)
C75 C76 Ir4 71.0(7)
C81 C76 Ir4 124.5(11)
C76 C77 C82 126.9(16)
C76 C77 C78 103.1(12)
C82 C77 C78 129.9(16)
C76 C77 Ir4 68.2(8)
C82 C77 Ir4 124.7(10)
C78 C77 Ir4 69.3(7)
C79 C78 C77 112.5(15)
C79 C78 C83 123.1(17)
C77 C78 C83 124.2(14)
C79 C78 Ir4 73.8(10)
C77 C78 Ir4 71.5(8)
C83 C78 Ir4 126.9(11)
C78 C79 C75 108.6(15)
C78 C79 C84 128.0(19)
C75 C79 C84 123.2(16)
C78 C79 Ir4 70.2(9)
C75 C79 Ir4 67.9(9)
C84 C79 Ir4 122.9(11)
F1 C85 F2 108(2)
F1 C85 F3 126(3)
F2 C85 F3 109(2)
F1 C85 S1 103.6(17)
F2 C85 S1 110.6(17)
F3 C85 S1 99.4(15)
F5 C86 F4 108(2)
F5 C86 F6 113(2)
F4 C86 F6 113(2)
F5 C86 S2 116(2)
F4 C86 S2 113.4(19)
F6 C86 S2 94.4(19)
F10 C88 F11 111(2)
F10 C88 F12 119(2)
F11 C88 F12 121(2)
F10 C88 S4 102.1(14)
F11 C88 S4 100.5(14)
F12 C88 S4 97.5(13)

loop_
_geom_bond_atom_site_label_1
_geom_bond_atom_site_label_2
_geom_bond_distance
Ir1 N2 2.090(11)
Ir1 N1 2.091(10)
Ir1 C45 2.106(12)
Ir1 O1 2.118(8)
Ir1 C48 2.153(13)
Ir1 C49 2.154(13)
Ir1 C46 2.159(13)
Ir1 C47 2.162(15)
Ir2 N4 2.084(10)
Ir2 O5 2.089(8)
Ir2 N3 2.094(10)
Ir2 C59 2.133(13)
Ir2 C58 2.144(13)
Ir2 C56 2.149(12)
Ir2 C57 2.153(13)
Ir2 C55 2.182(13)
Ir3 N5 2.089(10)
Ir3 O3 2.108(8)
Ir3 N6 2.133(11)
Ir3 C66 2.136(16)
Ir3 C68 2.150(19)
Ir3 C67 2.150(14)
Ir3 C69 2.187(14)
Ir3 C65 2.196(16)
Ir4 N8 2.071(13)
Ir4 O7 2.095(8)
Ir4 N7 2.099(10)
Ir4 C76 2.144(14)
Ir4 C75 2.165(13)
Ir4 C78 2.181(14)
Ir4 C77 2.210(13)
Ir4 C79 2.226(17)
N1 C15 1.305(16)
N1 C9 1.416(16)
N2 C20 1.340(18)
N2 C16 1.371(17)
N3 C21 1.287(15)
N3 C12 1.465(16)
N4 C26 1.354(17)
N4 C22 1.366(16)
N5 C33 1.292(15)
N5 C27 1.455(15)
N6 C38 1.341(17)
N6 C34 1.376(17)
N7 C39 1.254(15)
N7 C30 1.454(15)
N8 C44 1.289(17)
N8 C40 1.382(16)
O1 C3 1.248(15)
O2 C3 1.233(15)
O3 C4 1.287(15)
O4 C4 1.211(15)
O5 C7 1.281(16)
O6 C7 1.211(16)
O7 C8 1.251(14)
O8 C8 1.232(15)
O9 S1 1.396(14)
O10 S1 1.354(16)
O11 S1 1.403(17)
O12 S2 1.528(15)
O13 S2 1.398(13)
O14 S2 1.360(12)
O18 S4 1.440(17)
O19 S4 1.493(17)
O20 S4 1.597(17)
B1 C1 1.69(2)
B1 B7 1.72(2)
B1 B6 1.75(2)
B1 B5 1.76(2)
B1 B2 1.81(2)
B2 C1 1.71(2)
B2 B8 1.75(2)
B2 B3 1.78(3)
B2 B7 1.80(2)
B3 C1 1.67(2)
B3 B8 1.72(2)
B3 B4 1.76(3)
B3 B9 1.78(2)
B4 B10 1.70(3)
B4 C1 1.699(19)
B4 B5 1.73(3)
B4 B9 1.74(2)
B5 C1 1.66(2)
B5 B6 1.76(3)
B5 B10 1.80(2)
B6 B7 1.70(3)
B6 C2 1.74(2)
B6 B10 1.80(3)
B7 C2 1.71(2)
B7 B8 1.84(3)
B8 C2 1.743(19)
B8 B9 1.76(2)
B9 C2 1.70(2)
B9 B10 1.74(3)
B10 C2 1.75(2)
B11 C5 1.70(2)
B11 B16 1.70(2)
B11 B17 1.76(3)
B11 B12 1.79(3)
B11 B15 1.79(3)
B12 C5 1.67(2)
B12 B18 1.71(2)
B12 B13 1.72(2)
B12 B17 1.78(2)
B13 B18 1.72(2)
B13 C5 1.72(2)
B13 B14 1.78(2)
B13 B19 1.80(2)
B14 C5 1.758(19)
B14 B20 1.77(2)
B14 B15 1.79(3)
B14 B19 1.80(2)
B15 C5 1.726(18)
B15 B20 1.79(3)
B15 B16 1.80(2)
B16 B17 1.72(2)
B16 C6 1.73(2)
B16 B20 1.85(3)
B17 C6 1.66(2)
B17 B18 1.72(3)
B18 C6 1.69(2)
B18 B19 1.77(3)
B19 C6 1.72(2)
B19 B20 1.76(3)
B20 C6 1.73(2)
S1 C85 1.772(18)
S2 C86 1.65(3)
S4 C88 1.776(19)
F1 C85 1.304(17)
F2 C85 1.349(17)
F3 C85 1.387(17)
F4 C86 1.351(18)
F5 C86 1.301(18)
F6 C86 1.386(17)
S3 O17 1.401(15)
S3 O16 1.406(14)
S3 O15 1.418(12)
S3 C87 1.75(3)
C87 F7 1.351(18)
C87 F8 1.360(18)
C87 F9 1.363(16)
S3' O15' 1.420(17)
S3' O17' 1.420(17)
S3' O16' 1.426(17)
S3' C87' 1.80(2)
C87' F7' 1.35(2)
C87' F9' 1.37(2)
C87' F8' 1.37(2)
F10 C88 1.395(18)
F11 C88 1.399(18)
F12 C88 1.408(17)
C1 C3 1.530(17)
C2 C4 1.487(17)
C5 C7 1.516(17)
C6 C8 1.516(17)
C9 C14 1.384(17)
C9 C10 1.396(17)
C10 C11 1.381(18)
C11 C12 1.349(16)
C12 C13 1.368(16)
C13 C14 1.366(16)
C15 C16 1.392(18)
C16 C17 1.43(2)
C17 C18 1.43(2)
C18 C19 1.30(3)
C19 C20 1.35(2)
C21 C22 1.408(18)
C22 C23 1.416(18)
C23 C24 1.40(2)
C24 C25 1.37(2)
C25 C26 1.357(19)
C27 C28 1.380(16)
C27 C32 1.387(17)
C28 C29 1.402(17)
C29 C30 1.381(16)
C30 C31 1.373(17)
C31 C32 1.321(19)
C33 C34 1.479(19)
C34 C35 1.314(19)
C35 C36 1.37(2)
C36 C37 1.40(2)
C37 C38 1.31(2)
C39 C40 1.457(17)
C40 C41 1.392(19)
C41 C42 1.35(2)
C42 C43 1.39(2)
C43 C44 1.39(2)
C45 C49 1.417(19)
C45 C46 1.473(19)
C45 C50 1.533(18)
C46 C47 1.408(19)
C46 C51 1.51(2)
C47 C48 1.389(19)
C47 C52 1.55(2)
C48 C49 1.453(18)
C48 C53 1.523(18)
C49 C54 1.481(19)
C55 C56 1.425(19)
C55 C59 1.459(18)
C55 C60 1.49(2)
C56 C57 1.346(18)
C56 C61 1.502(18)
C57 C58 1.453(18)
C57 C62 1.57(2)
C58 C59 1.397(18)
C58 C63 1.518(18)
C59 C64 1.46(2)
C65 C66 1.40(2)
C65 C69 1.45(2)
C65 C70 1.51(2)
C66 C67 1.43(2)
C66 C71 1.54(2)
C67 C68 1.48(3)
C67 C72 1.49(2)
C68 C69 1.46(2)
C68 C73 1.48(3)
C69 C74 1.44(2)
C75 C80 1.44(2)
C75 C76 1.46(2)
C75 C79 1.49(2)
C76 C77 1.44(2)
C76 C81 1.51(2)
C77 C82 1.456(19)
C77 C78 1.47(2)
C78 C79 1.36(2)
C78 C83 1.57(2)
C79 C84 1.51(2)

loop_
_platon_squeeze_void_nr
_platon_squeeze_void_average_x
_platon_squeeze_void_average_y
_platon_squeeze_void_average_z
_platon_squeeze_void_volume
_platon_squeeze_void_count_electrons
1 0.000 0.000 0.000 472.4 156.3
2 0.000 0.500 0.500 472.4 153.2
3 0.042 0.787 0.250 9.3 -1.7
4 0.042 0.712 0.750 9.1 -1.9
5 0.061 0.267 0.260 9.6 0.0
6 0.061 0.233 0.760 9.7 -1.3
7 0.059 0.133 0.235 7.0 -0.2
8 0.059 0.367 0.735 7.0 0.1
9 0.263 0.614 0.005 178.6 53.8
10 0.149 0.625 0.261 8.5 0.6
11 0.263 0.886 0.505 178.5 51.7
12 0.149 0.875 0.761 8.5 0.0
13 0.737 0.386 -0.005 178.7 35.6
14 0.737 0.114 0.495 178.8 43.3
15 0.851 0.125 0.239 8.5 0.3
16 0.851 0.375 0.739 8.5 -0.2
17 0.931 0.765 0.239 7.8 0.0
18 0.931 0.735 0.739 8.0 -0.6
19 0.940 0.633 0.265 7.0 1.2
20 0.940 0.867 0.765 7.0 1.9
21 0.951 0.289 0.249 7.5 -0.4
22 0.951 0.211 0.749 7.4 -1.0
